data_2228009
loop_
_publ_author_name
'Harrison, William T. A.'
'Chidan Kumar, C. S.'
'Yathirajan, H. S.'
'Ashalatha, B. V.'
'Narayana, B.'

_publ_section_title
;
 (2<i>E</i>)-3-(1,3-Benzodioxol-5-yl)-1-(3-bromo-2-thienyl)prop-2-en-1-one
;
_journal_coeditor_code SU2204
_journal_issue 10
_journal_name_full 'Acta Crystallographica Section E'
_journal_page_first o2477
_journal_paper_doi 10.1107/S1600536810035129
_journal_volume 66
_journal_year 2010
_chemical_formula_iupac 'C14 H9 Br O3 S'
_chemical_formula_moiety 'C14 H9 Br O3 S'
_chemical_formula_sum 'C14 H9 Br O3 S'
_chemical_formula_weight 337.18
_chemical_name_systematic
;
(2<i>E</i>)-3-(1,3-Benzodioxol-5-yl)-1-(3-bromo-2-thienyl)prop-2-en-1-one
;
_space_group_IT_number 4
_symmetry_cell_setting monoclinic
_symmetry_space_group_name_Hall 'P 2yb'
_symmetry_space_group_name_H-M 'P 1 21 1'
_atom_sites_solution_hydrogens geom
_atom_sites_solution_primary direct
_atom_sites_solution_secondary difmap
_audit_creation_method SHELXL-97
_cell_angle_alpha 90.00
_cell_angle_beta 95.781(2)
_cell_angle_gamma 90.00
_cell_formula_units_Z 2
_cell_length_a 4.0013(3)
_cell_length_b 11.0211(9)
_cell_length_c 14.6931(11)
_cell_measurement_reflns_used 2038
_cell_measurement_temperature 291(2)
_cell_measurement_theta_max 25.99
_cell_measurement_theta_min 2.32
_cell_volume 644.65(9)
_computing_cell_refinement 'SAINT (Bruker, 1999)'
_computing_data_collection 'SMART (Bruker, 1999)'
_computing_data_reduction 'SAINT (Bruker, 1999)'
_computing_molecular_graphics 'ORTEP-3 (Farrugia, 1997)'
_computing_publication_material 'SHELXL97 (Sheldrick, 2008)'
_computing_structure_refinement 'SHELXL97 (Sheldrick, 2008)'
_computing_structure_solution 'SHELXS97 (Sheldrick, 2008)'
_diffrn_ambient_temperature 291(2)
_diffrn_measured_fraction_theta_full 0.997
_diffrn_measured_fraction_theta_max 0.997
_diffrn_measurement_device_type 'Bruker SMART1000 CCD'
_diffrn_measurement_method \w
_diffrn_radiation_monochromator graphite
_diffrn_radiation_source 'fine-focus sealed tube'
_diffrn_radiation_type MoK\a
_diffrn_radiation_wavelength 0.71073
_diffrn_reflns_av_R_equivalents 0.0318
_diffrn_reflns_av_sigmaI/netI 0.0435
_diffrn_reflns_limit_h_max 5
_diffrn_reflns_limit_h_min -5
_diffrn_reflns_limit_k_max 13
_diffrn_reflns_limit_k_min -14
_diffrn_reflns_limit_l_max 19
_diffrn_reflns_limit_l_min -14
_diffrn_reflns_number 4452
_diffrn_reflns_theta_full 27.50
_diffrn_reflns_theta_max 27.50
_diffrn_reflns_theta_min 2.31
_exptl_absorpt_coefficient_mu 3.349
_exptl_absorpt_correction_T_max 0.753
_exptl_absorpt_correction_T_min 0.296
_exptl_absorpt_correction_type multi-scan
_exptl_absorpt_process_details '(SADABS; Bruker, 1999)'
_exptl_crystal_colour 'pale yellow'
_exptl_crystal_density_diffrn 1.737
_exptl_crystal_density_method 'not measured'
_exptl_crystal_description bar
_exptl_crystal_F_000 336
_exptl_crystal_size_max 0.48
_exptl_crystal_size_mid 0.16
_exptl_crystal_size_min 0.09
_refine_diff_density_max 0.483
_refine_diff_density_min -0.430
_refine_ls_abs_structure_details 'Flack (1983), 1127 Friedel pairs'
_refine_ls_abs_structure_Flack 0.057(11)
_refine_ls_extinction_method none
_refine_ls_goodness_of_fit_ref 0.943
_refine_ls_hydrogen_treatment constr
_refine_ls_matrix_type full
_refine_ls_number_parameters 172
_refine_ls_number_reflns 2684
_refine_ls_number_restraints 1
_refine_ls_restrained_S_all 0.943
_refine_ls_R_factor_all 0.0493
_refine_ls_R_factor_gt 0.0380
_refine_ls_shift/su_max 0.000
_refine_ls_shift/su_mean 0.000
_refine_ls_structure_factor_coef Fsqd
_refine_ls_weighting_details 'calc w=1/[\s^2^(Fo^2^)+(0.0549P)^2^] where P=(Fo^2^+2Fc^2^)/3'
_refine_ls_weighting_scheme calc
_refine_ls_wR_factor_gt 0.0872
_refine_ls_wR_factor_ref 0.0906
_reflns_number_gt 2180
_reflns_number_total 2684
_reflns_threshold_expression I>2\s(I)
_cod_data_source_file su2204.cif
_cod_data_source_block I
_cod_original_sg_symbol_H-M 'P 21'
_cod_database_code 2228009
_cod_database_fobs_code 2228009

loop_
_symmetry_equiv_pos_as_xyz
'x, y, z'
'-x, y+1/2, -z'

loop_
_atom_site_type_symbol
_atom_site_label
_atom_site_fract_x
_atom_site_fract_y
_atom_site_fract_z
_atom_site_U_iso_or_equiv
_atom_site_adp_type
_atom_site_calc_flag
_atom_site_refinement_flags
_atom_site_occupancy
_atom_site_disorder_assembly
_atom_site_disorder_group
C C1 0.2722(13) 0.4301(5) 1.0496(3) 0.0542(12) Uani d . 1 . .
H H1 0.2566 0.4347 1.1122 0.065 Uiso calc R 1 . .
C C2 0.1769(12) 0.3322(4) 0.9984(3) 0.0454(10) Uani d . 1 . .
H H2 0.0956 0.2606 1.0216 0.054 Uiso calc R 1 . .
C C3 0.2158(10) 0.3519(4) 0.9061(3) 0.0382(9) Uani d . 1 . .
C C4 0.3482(10) 0.4619(4) 0.8875(3) 0.0372(9) Uani d . 1 . .
C C5 0.4449(11) 0.5265(4) 0.8055(3) 0.0417(9) Uani d . 1 . .
C C6 0.3357(11) 0.4825(4) 0.7134(3) 0.0448(10) Uani d . 1 . .
H H6 0.2024 0.4134 0.7060 0.054 Uiso calc R 1 . .
C C7 0.4251(10) 0.5406(4) 0.6393(3) 0.0420(9) Uani d . 1 . .
H H7 0.5671 0.6067 0.6512 0.050 Uiso calc R 1 . .
C C8 0.3315(10) 0.5148(4) 0.5429(3) 0.0375(9) Uani d . 1 . .
C C9 0.4268(11) 0.5987(4) 0.4795(3) 0.0451(10) Uani d . 1 . .
H H9 0.5445 0.6676 0.5007 0.054 Uiso calc R 1 . .
C C10 0.3519(12) 0.5833(4) 0.3846(3) 0.0472(11) Uani d . 1 . .
H H10 0.4155 0.6394 0.3424 0.057 Uiso calc R 1 . .
C C11 0.1795(11) 0.4802(4) 0.3591(3) 0.0419(10) Uani d . 1 . .
C C12 0.0810(11) 0.3961(4) 0.4208(3) 0.0409(9) Uani d . 1 . .
C C13 0.1519(11) 0.4098(4) 0.5127(3) 0.0426(10) Uani d . 1 . .
H H13 0.0850 0.3526 0.5538 0.051 Uiso calc R 1 . .
C C14 -0.0909(13) 0.3301(5) 0.2780(3) 0.0560(12) Uani d . 1 . .
H H14A 0.0216 0.2669 0.2467 0.067 Uiso calc R 1 . .
H H14B -0.3212 0.3360 0.2506 0.067 Uiso calc R 1 . .
O O1 0.6119(9) 0.6200(3) 0.8178(2) 0.0626(10) Uani d . 1 . .
O O2 0.0773(10) 0.4431(3) 0.2707(2) 0.0610(9) Uani d . 1 . .
O O3 -0.0837(11) 0.3020(3) 0.3741(2) 0.0673(10) Uani d . 1 . .
S S1 0.4233(3) 0.54359(10) 0.98785(7) 0.0466(3) Uani d . 1 . .
Br Br1 0.10081(12) 0.22426(4) 0.82175(3) 0.05698(16) Uani d . 1 . .

loop_
_atom_site_aniso_label
_atom_site_aniso_U_11
_atom_site_aniso_U_22
_atom_site_aniso_U_33
_atom_site_aniso_U_12
_atom_site_aniso_U_13
_atom_site_aniso_U_23
C1 0.075(3) 0.052(3) 0.036(2) 0.008(2) 0.010(2) 0.003(2)
C2 0.053(3) 0.038(2) 0.046(2) 0.001(2) 0.013(2) 0.0039(18)
C3 0.039(2) 0.034(2) 0.041(2) 0.0020(17) 0.0000(17) 0.0001(17)
C4 0.037(2) 0.034(2) 0.039(2) 0.0027(17) -0.0029(17) 0.0007(16)
C5 0.044(2) 0.042(3) 0.039(2) 0.0031(19) 0.0028(17) 0.0072(18)
C6 0.051(2) 0.041(3) 0.042(2) -0.002(2) 0.0050(18) 0.0025(19)
C7 0.045(2) 0.038(2) 0.044(2) 0.0024(19) 0.0048(18) 0.0061(19)
C8 0.043(2) 0.035(2) 0.035(2) 0.0075(17) 0.0028(17) 0.0020(16)
C9 0.054(3) 0.036(2) 0.046(2) -0.0042(19) 0.006(2) 0.0061(18)
C10 0.057(3) 0.043(3) 0.043(2) -0.003(2) 0.011(2) 0.0155(19)
C11 0.045(2) 0.048(3) 0.033(2) 0.008(2) 0.0071(17) -0.0012(18)
C12 0.048(2) 0.031(2) 0.045(2) 0.0013(18) 0.0104(18) -0.0029(17)
C13 0.051(3) 0.036(2) 0.043(2) 0.0033(19) 0.0157(19) 0.0091(18)
C14 0.063(3) 0.057(3) 0.048(3) 0.004(2) 0.004(2) -0.010(2)
O1 0.084(3) 0.047(2) 0.055(2) -0.0276(18) -0.0008(18) 0.0074(16)
O2 0.088(3) 0.058(2) 0.0364(17) -0.0052(19) 0.0062(16) 0.0002(15)
O3 0.104(3) 0.047(2) 0.051(2) -0.019(2) 0.0081(19) -0.0067(16)
S1 0.0637(7) 0.0337(6) 0.0415(6) -0.0011(5) 0.0013(5) -0.0049(4)
Br1 0.0737(3) 0.0409(2) 0.0554(3) -0.0142(3) 0.00161(19) -0.0071(3)

loop_
_atom_type_symbol
_atom_type_description
_atom_type_scat_dispersion_real
_atom_type_scat_dispersion_imag
_atom_type_scat_source
C C 0.0033 0.0016 'International Tables Vol C Tables 4.2.6.8 and 6.1.1.4'
H H 0.0000 0.0000 'International Tables Vol C Tables 4.2.6.8 and 6.1.1.4'
O O 0.0106 0.0060 'International Tables Vol C Tables 4.2.6.8 and 6.1.1.4'
S S 0.1246 0.1234 'International Tables Vol C Tables 4.2.6.8 and 6.1.1.4'
Br Br -0.2901 2.4595 'International Tables Vol C Tables 4.2.6.8 and 6.1.1.4'

loop_
_geom_angle_atom_site_label_1
_geom_angle_atom_site_label_2
_geom_angle_atom_site_label_3
_geom_angle_site_symmetry_1
_geom_angle_site_symmetry_3
_geom_angle
_geom_angle_publ_flag
C2 C1 S1 . . 112.9(3) ?
C2 C1 H1 . . 123.6 ?
S1 C1 H1 . . 123.6 ?
C1 C2 C3 . . 111.3(4) ?
C1 C2 H2 . . 124.3 ?
C3 C2 H2 . . 124.3 ?
C4 C3 C2 . . 114.7(4) ?
C4 C3 Br1 . . 127.0(3) ?
C2 C3 Br1 . . 118.3(3) ?
C3 C4 C5 . . 136.8(4) ?
C3 C4 S1 . . 109.3(3) ?
C5 C4 S1 . . 113.9(3) ?
O1 C5 C6 . . 121.3(4) ?
O1 C5 C4 . . 117.7(4) ?
C6 C5 C4 . . 121.0(4) ?
C7 C6 C5 . . 120.9(4) ?
C7 C6 H6 . . 119.5 ?
C5 C6 H6 . . 119.5 ?
C6 C7 C8 . . 129.2(4) ?
C6 C7 H7 . . 115.4 ?
C8 C7 H7 . . 115.4 ?
C9 C8 C13 . . 119.9(4) ?
C9 C8 C7 . . 117.4(4) ?
C13 C8 C7 . . 122.6(4) ?
C8 C9 C10 . . 122.5(4) ?
C8 C9 H9 . . 118.7 ?
C10 C9 H9 . . 118.7 ?
C11 C10 C9 . . 115.2(4) ?
C11 C10 H10 . . 122.4 ?
C9 C10 H10 . . 122.4 ?
C10 C11 C12 . . 123.3(4) ?
C10 C11 O2 . . 126.8(4) ?
C12 C11 O2 . . 109.9(4) ?
C13 C12 O3 . . 128.4(4) ?
C13 C12 C11 . . 122.1(4) ?
O3 C12 C11 . . 109.5(4) ?
C12 C13 C8 . . 116.9(4) ?
C12 C13 H13 . . 121.5 ?
C8 C13 H13 . . 121.5 ?
O2 C14 O3 . . 107.4(4) ?
O2 C14 H14A . . 110.2 ?
O3 C14 H14A . . 110.2 ?
O2 C14 H14B . . 110.2 ?
O3 C14 H14B . . 110.2 ?
H14A C14 H14B . . 108.5 ?
C11 O2 C14 . . 106.6(3) ?
C12 O3 C14 . . 106.7(4) ?
C1 S1 C4 . . 91.8(2) ?

loop_
_geom_bond_atom_site_label_1
_geom_bond_atom_site_label_2
_geom_bond_site_symmetry_2
_geom_bond_distance
_geom_bond_publ_flag
C1 C2 . 1.348(7) ?
C1 S1 . 1.692(5) ?
C1 H1 . 0.9300 ?
C2 C3 . 1.397(6) ?
C2 H2 . 0.9300 ?
C3 C4 . 1.362(6) ?
C3 Br1 . 1.901(4) ?
C4 C5 . 1.483(6) ?
C4 S1 . 1.728(4) ?
C5 O1 . 1.232(6) ?
C5 C6 . 1.463(6) ?
C6 C7 . 1.341(6) ?
C6 H6 . 0.9300 ?
C7 C8 . 1.456(6) ?
C7 H7 . 0.9300 ?
C8 C9 . 1.394(6) ?
C8 C13 . 1.410(6) ?
C9 C10 . 1.406(6) ?
C9 H9 . 0.9300 ?
C10 C11 . 1.362(6) ?
C10 H10 . 0.9300 ?
C11 C12 . 1.382(6) ?
C11 O2 . 1.383(5) ?
C12 C13 . 1.361(6) ?
C12 O3 . 1.374(5) ?
C13 H13 . 0.9300 ?
C14 O2 . 1.425(6) ?
C14 O3 . 1.442(6) ?
C14 H14A . 0.9700 ?
C14 H14B . 0.9700 ?

loop_
_geom_hbond_atom_site_label_D
_geom_hbond_atom_site_label_H
_geom_hbond_atom_site_label_A
_geom_hbond_site_symmetry_A
_geom_hbond_distance_DH
_geom_hbond_distance_HA
_geom_hbond_distance_DA
_geom_hbond_angle_DHA
C1 H1 O2 1_556 0.93 2.51 3.420(6) 167
C14 H14A O1 2_646 0.97 2.44 3.400(6) 171

loop_
_geom_torsion_atom_site_label_1
_geom_torsion_atom_site_label_2
_geom_torsion_atom_site_label_3
_geom_torsion_atom_site_label_4
_geom_torsion_site_symmetry_1
_geom_torsion_site_symmetry_2
_geom_torsion_site_symmetry_3
_geom_torsion_site_symmetry_4
_geom_torsion
_geom_torsion_publ_flag
S1 C1 C2 C3 . . . . -2.3(5) ?
C1 C2 C3 C4 . . . . 1.8(6) ?
C1 C2 C3 Br1 . . . . 179.3(3) ?
C2 C3 C4 C5 . . . . 178.6(4) ?
Br1 C3 C4 C5 . . . . 1.4(7) ?
C2 C3 C4 S1 . . . . -0.5(5) ?
Br1 C3 C4 S1 . . . . -177.6(2) ?
C3 C4 C5 O1 . . . . -168.1(5) ?
S1 C4 C5 O1 . . . . 11.0(5) ?
C3 C4 C5 C6 . . . . 13.9(7) ?
S1 C4 C5 C6 . . . . -167.0(3) ?
O1 C5 C6 C7 . . . . 2.5(7) ?
C4 C5 C6 C7 . . . . -179.6(4) ?
C5 C6 C7 C8 . . . . -177.0(4) ?
C6 C7 C8 C9 . . . . 172.3(5) ?
C6 C7 C8 C13 . . . . -7.8(7) ?
C13 C8 C9 C10 . . . . -0.2(7) ?
C7 C8 C9 C10 . . . . 179.7(4) ?
C8 C9 C10 C11 . . . . -0.1(7) ?
C9 C10 C11 C12 . . . . 0.4(7) ?
C9 C10 C11 O2 . . . . -179.5(4) ?
C10 C11 C12 C13 . . . . -0.4(7) ?
O2 C11 C12 C13 . . . . 179.5(4) ?
C10 C11 C12 O3 . . . . -179.3(4) ?
O2 C11 C12 O3 . . . . 0.6(5) ?
O3 C12 C13 C8 . . . . 178.8(4) ?
C11 C12 C13 C8 . . . . 0.1(6) ?
C9 C8 C13 C12 . . . . 0.2(6) ?
C7 C8 C13 C12 . . . . -179.7(4) ?
C10 C11 O2 C14 . . . . 179.6(4) ?
C12 C11 O2 C14 . . . . -0.3(5) ?
O3 C14 O2 C11 . . . . 0.0(5) ?
C13 C12 O3 C14 . . . . -179.4(4) ?
C11 C12 O3 C14 . . . . -0.6(5) ?
O2 C14 O3 C12 . . . . 0.4(5) ?
C2 C1 S1 C4 . . . . 1.8(4) ?
C3 C4 S1 C1 . . . . -0.7(3) ?
C5 C4 S1 C1 . . . . 180.0(3) ?

loop_
_cod_related_entry_id
_cod_related_entry_database
_cod_related_entry_code
1 ChemSpider 24745906
